data_4340816
loop_
_publ_author_name
'Berenguer, Jes\'us R'
'Lalinde, Elena'
'Mart\'in, Antonio'
'Moreno, M. Teresa'
'Ruiz, Santiago'
'S\'anchez, Sergio'
'Shahsavari, Hamid R.'

_publ_section_title
;
 Photophysical Responses in Pt2Pb Clusters Driven by Solvent Interactions
 and Structural Changes in the Pb(II) Environment.
;
_journal_issue 16
_journal_name_full 'Inorganic chemistry'
_journal_page_first 8770
_journal_page_last 8785
_journal_paper_doi 10.1021/ic501458q
_journal_volume 53
_journal_year 2014
_chemical_compound_source 'synthesis as described'
_chemical_formula_moiety 'C46 H22 F16 N4 Pb1 Pt2 S2, 4(C6 H6)'
_chemical_formula_sum 'C70 H46 F16 N4 Pb Pt2 S2'
_chemical_formula_weight 1908.6
_chemical_name_common 'Compound X'
_chemical_name_systematic
;
 ?
;
_space_group_IT_number 15
_symmetry_cell_setting monoclinic
_symmetry_Int_Tables_number 15
_symmetry_space_group_name_Hall '-C 2yc'
_symmetry_space_group_name_H-M 'C 1 2/c 1'
_atom_sites_solution_hydrogens constr
_atom_sites_solution_primary direct
_atom_sites_solution_secondary difmap
_audit_conform_dict_location ftp://ftp.iucr.org/pub/cif_core.dic
_audit_conform_dict_name cif_core.dic
_audit_conform_dict_version 2.4
_audit_creation_date 2014-01-16T10:35:44-00:00
_audit_creation_method 'WinGX routine CIF_UPDATE'
_cell_angle_alpha 90
_cell_angle_beta 100.719(2)
_cell_angle_gamma 90
_cell_formula_units_Z 4
_cell_length_a 25.1644(8)
_cell_length_b 11.8412(4)
_cell_length_c 21.9793(5)
_cell_measurement_reflns_used 7402
_cell_measurement_temperature 173(1)
_cell_measurement_theta_max 0
_cell_measurement_theta_min 0
_cell_measurement_wavelength 0.71073
_cell_volume 6435.0(3)
_computing_cell_refinement 'HKL Scalepack (Otwinowski & Minor 1997)'
_computing_data_collection 'Collect (Bruker AXS BV, 1997-2004)'
_computing_data_reduction 'HKL Denzo and Scalepack (Otwinowski & Minor 1997)'
_computing_molecular_graphics 'Ortep-3 for Windows (Farrugia, 1997)'
_computing_publication_material 'WinGX publication routines (Farrugia, 1999)'
_computing_structure_refinement 'SHELXL-97 (Sheldrick, 2008)'
_diffrn_ambient_temperature 173(1)
_diffrn_detector 'CCD plate'
_diffrn_detector_area_resol_mean 9
_diffrn_measured_fraction_theta_full 0.983
_diffrn_measured_fraction_theta_max 0.983
_diffrn_measurement_device '95mm CCD camera on \k-goniostat'
_diffrn_measurement_device_type KappaCCD
_diffrn_measurement_method 'CCD rotation images, thick slices'
_diffrn_orient_matrix_type 'by Bruker AXS Collect from scalepack cell'
_diffrn_orient_matrix_UB_11 0.116895E-1
_diffrn_orient_matrix_UB_12 0.758063E-1
_diffrn_orient_matrix_UB_13 0.176277E-1
_diffrn_orient_matrix_UB_21 0.27386E-1
_diffrn_orient_matrix_UB_22 -0.369373E-1
_diffrn_orient_matrix_UB_23 0.327558E-1
_diffrn_orient_matrix_UB_31 0.273699E-1
_diffrn_orient_matrix_UB_32 0.45828E-2
_diffrn_orient_matrix_UB_33 -0.275772E-1
_diffrn_radiation_monochromator graphite
_diffrn_radiation_probe x-ray
_diffrn_radiation_type MoK\a
_diffrn_radiation_wavelength 0.71073
_diffrn_reflns_av_unetI/netI 0.0236
_diffrn_reflns_limit_h_max 32
_diffrn_reflns_limit_h_min 0
_diffrn_reflns_limit_k_max 15
_diffrn_reflns_limit_k_min 0
_diffrn_reflns_limit_l_max 27
_diffrn_reflns_limit_l_min -28
_diffrn_reflns_number 7408
_diffrn_reflns_theta_full 27.68
_diffrn_reflns_theta_max 27.68
_diffrn_reflns_theta_min 3.28
_diffrn_source 'Enraf Nonius FR590'
_exptl_absorpt_coefficient_mu 7.105
_exptl_absorpt_correction_T_max 1.0000
_exptl_absorpt_correction_T_min 0.9800
_exptl_absorpt_correction_type multi-scan
_exptl_absorpt_process_details
;
[c.f. r.h. blessing, acta cryst. (1995), a51, 33-38]
;
_exptl_crystal_colour yellow
_exptl_crystal_density_diffrn 1.97
_exptl_crystal_density_method 'not measured'
_exptl_crystal_description block
_exptl_crystal_F_000 3632
_exptl_crystal_size_max 0.3
_exptl_crystal_size_mid 0.15
_exptl_crystal_size_min 0.15
_refine_diff_density_max 0.86
_refine_diff_density_min -1.389
_refine_diff_density_rms 0.117
_refine_ls_extinction_method none
_refine_ls_goodness_of_fit_ref 1.038
_refine_ls_hydrogen_treatment constr
_refine_ls_matrix_type full
_refine_ls_number_parameters 438
_refine_ls_number_reflns 7408
_refine_ls_number_restraints 4
_refine_ls_restrained_S_all 1.039
_refine_ls_R_factor_all 0.0296
_refine_ls_R_factor_gt 0.024
_refine_ls_shift/su_max 0.006
_refine_ls_shift/su_mean 0
_refine_ls_structure_factor_coef Fsqd
_refine_ls_weighting_details 'calc w=1/[\s^2^(Fo^2^)+(0.0268P)^2^+27.8394P] where P=(Fo^2^+2Fc^2^)/3'
_refine_ls_weighting_scheme calc
_refine_ls_wR_factor_gt 0.0551
_refine_ls_wR_factor_ref 0.0578
_reflns_number_gt 6662
_reflns_number_total 7408
_reflns_threshold_expression >2\s(I)
_cod_data_source_file ic501458q_si_003.cif
_cod_data_source_block 6_4C6H6
_cod_depositor_comments 'Adding full bibliography for 4340810--4340817.cif.'
_cod_original_sg_symbol_H-M 'C 2/c'
_cod_original_formula_sum 'C70 H46 F16 N4 Pb1 Pt2 S2'
_cod_database_code 4340816

loop_
_symmetry_equiv_pos_as_xyz
'x, y, z'
'-x, y, -z+1/2'
'x+1/2, y+1/2, z'
'-x+1/2, y+1/2, -z+1/2'
'-x, -y, -z'
'x, -y, z-1/2'
'-x+1/2, -y+1/2, -z'
'x+1/2, -y+1/2, z-1/2'

loop_
_atom_site_label
_atom_site_type_symbol
_atom_site_fract_x
_atom_site_fract_y
_atom_site_fract_z
_atom_site_U_iso_or_equiv
_atom_site_adp_type
_atom_site_occupancy
_atom_site_symmetry_multiplicity
_atom_site_calc_flag
_atom_site_refinement_flags
_atom_site_disorder_assembly
_atom_site_disorder_group
Pt1 Pt 0.946173(5) 0.414818(10) 0.622144(5) 0.01905(4) Uani 1 1 d . A .
Pb1 Pb 1 0.363548(15) 0.75 0.02216(5) Uani 1 2 d S . .
C2 C 1.03796(16) 0.5879(3) 0.62491(17) 0.0302(8) Uani 1 1 d . . .
H2 H 1.0212 0.6283 0.6523 0.036 Uiso 1 1 calc R . .
C3 C 1.08425(17) 0.6314(4) 0.60866(19) 0.0398(10) Uani 1 1 d . . .
H3 H 1.0984 0.6999 0.6249 0.048 Uiso 1 1 calc R . .
C4 C 1.10910(16) 0.5716(4) 0.56796(18) 0.0411(10) Uani 1 1 d . . .
H4 H 1.1404 0.5993 0.5566 0.049 Uiso 1 1 calc R . .
C5 C 1.08715(15) 0.4701(4) 0.54422(17) 0.0350(9) Uani 1 1 d . . .
H5 H 1.1036 0.429 0.5168 0.042 Uiso 1 1 calc R . .
C6 C 1.03021(16) 0.2536(4) 0.49685(17) 0.0351(9) Uani 1 1 d . . .
H6 H 1.0621 0.2699 0.4829 0.042 Uiso 1 1 calc R . .
C7 C 1.00084(18) 0.1584(4) 0.4757(2) 0.0414(10) Uani 1 1 d . . .
H7 H 1.0127 0.1112 0.4471 0.05 Uiso 1 1 calc R . .
C8 C 0.95415(19) 0.1333(4) 0.49689(19) 0.0400(10) Uani 1 1 d . . .
H8 H 0.9347 0.0686 0.4829 0.048 Uiso 1 1 calc R . .
C9 C 0.93579(15) 0.2043(3) 0.53927(17) 0.0313(8) Uani 1 1 d . . .
H9 H 0.9039 0.1868 0.5528 0.038 Uiso 1 1 calc R . .
C10 C 0.96446(13) 0.3011(3) 0.56169(15) 0.0234(7) Uani 1 1 d . . .
C11 C 1.01220(14) 0.3256(3) 0.53919(15) 0.0257(7) Uani 1 1 d . . .
C12 C 1.04014(14) 0.4301(3) 0.56168(16) 0.0265(7) Uani 1 1 d . . .
C13 C 0.87580(13) 0.3362(3) 0.62761(15) 0.0215(7) Uani 1 1 d . . .
C14 C 0.82739(14) 0.3735(3) 0.59274(16) 0.0266(7) Uani 1 1 d . . .
C15 C 0.77772(15) 0.3240(4) 0.59359(19) 0.0369(9) Uani 1 1 d . . .
C16 C 0.77512(15) 0.2316(4) 0.63197(19) 0.0372(9) Uani 1 1 d . . .
C17 C 0.82160(15) 0.1911(3) 0.66695(17) 0.0323(8) Uani 1 1 d . . .
C18 C 0.87045(13) 0.2419(3) 0.66343(16) 0.0248(7) Uani 1 1 d . . .
C19 C 0.88548(14) 0.4995(3) 0.73681(16) 0.0272(7) Uani 1 1 d . A .
C20 C 0.83328(15) 0.5422(4) 0.73061(17) 0.0333(8) Uani 1 1 d . . .
H20 H 0.8228 0.6051 0.7059 0.04 Uiso 1 1 calc R . .
C21 C 0.79735(15) 0.4896(4) 0.76178(18) 0.0375(9) Uani 1 1 d . A .
H21 H 0.7621 0.5159 0.758 0.045 Uiso 1 1 calc R . .
C22 C 0.81457(16) 0.3968(3) 0.79884(17) 0.0331(8) Uani 1 1 d D . .
C23 C 0.86738(15) 0.3609(3) 0.80398(17) 0.0306(8) Uani 1 1 d . A .
H23 H 0.879 0.2993 0.8292 0.037 Uiso 1 1 calc R . .
C25 C 0.85355(18) 0.7436(4) 0.5808(2) 0.0391(9) Uani 1 1 d . . .
H25 H 0.8578 0.6686 0.5934 0.047 Uiso 1 1 calc R . .
C26 C 0.81943(17) 0.7703(4) 0.5267(2) 0.0420(10) Uani 1 1 d . . .
H26 H 0.8011 0.7135 0.5021 0.05 Uiso 1 1 calc R . .
C27 C 0.81227(19) 0.8822(5) 0.5085(2) 0.0490(12) Uani 1 1 d . . .
H27 H 0.7889 0.9006 0.4719 0.059 Uiso 1 1 calc R . .
C28 C 0.83980(19) 0.9660(4) 0.5447(2) 0.0535(12) Uani 1 1 d . . .
H28 H 0.835 1.0411 0.5325 0.064 Uiso 1 1 calc R . .
C29 C 0.8743(2) 0.9391(4) 0.5986(2) 0.0491(11) Uani 1 1 d . . .
H29 H 0.8929 0.996 0.6229 0.059 Uiso 1 1 calc R . .
C30 C 0.88158(19) 0.8275(4) 0.6169(2) 0.0434(10) Uani 1 1 d . . .
H30 H 0.9052 0.8091 0.6533 0.052 Uiso 1 1 calc R . .
C31 C 0.9417(3) 0.0685(5) 0.8587(3) 0.0664(16) Uani 1 1 d . . .
H31 H 0.9617 0.1282 0.8786 0.08 Uiso 1 1 calc R . .
C32 C 0.9631(3) 0.0029(6) 0.8198(3) 0.0722(17) Uani 1 1 d . . .
H32 H 0.9982 0.0169 0.8141 0.087 Uiso 1 1 calc R . .
C33 C 0.9350(4) -0.0830(7) 0.7890(3) 0.093(2) Uani 1 1 d . . .
H33 H 0.9505 -0.1272 0.762 0.112 Uiso 1 1 calc R . .
C34 C 0.8848(4) -0.1042(8) 0.7971(4) 0.108(3) Uani 1 1 d . . .
H34 H 0.8656 -0.1632 0.7753 0.13 Uiso 1 1 calc R . .
C35 C 0.8606(3) -0.0414(11) 0.8368(5) 0.123(4) Uani 1 1 d . . .
H35 H 0.8256 -0.057 0.8425 0.148 Uiso 1 1 calc R . .
C36 C 0.8911(4) 0.0485(7) 0.8691(3) 0.089(2) Uani 1 1 d . . .
H36 H 0.8766 0.0929 0.8968 0.107 Uiso 1 1 calc R . .
N1 N 1.01615(11) 0.4888(2) 0.60247(13) 0.0242(6) Uani 1 1 d . . .
N2 N 0.90236(12) 0.4114(3) 0.77406(14) 0.0277(6) Uani 1 1 d . . .
F14 F 0.82677(9) 0.4642(2) 0.55504(11) 0.0412(6) Uani 1 1 d . . .
F15 F 0.73219(10) 0.3635(3) 0.55830(15) 0.0628(8) Uani 1 1 d . . .
F16 F 0.72695(10) 0.1841(3) 0.63427(15) 0.0629(8) Uani 1 1 d . . .
F17 F 0.81968(10) 0.1020(2) 0.70450(13) 0.0515(7) Uani 1 1 d . . .
F18 F 0.91494(8) 0.19414(19) 0.69865(10) 0.0338(5) Uani 1 1 d . . .
S1 S 0.93343(4) 0.55816(8) 0.69716(5) 0.0340(2) Uani 1 1 d . . .
C24A C 0.77683(19) 0.3382(4) 0.8326(2) 0.0493(11) Uani 0.7 1 d P A 1
F1A F 0.7963(5) 0.2446(7) 0.8609(3) 0.106(4) Uani 0.7 1 d P A 1
F2A F 0.7636(3) 0.4031(5) 0.8787(3) 0.093(2) Uani 0.7 1 d P A 1
F3A F 0.7297(2) 0.3125(8) 0.7971(3) 0.114(3) Uani 0.7 1 d P A 1
C24B C 0.77683(19) 0.3382(4) 0.8326(2) 0.0493(11) Uani 0.3 1 d PD A 2
F1B F 0.8000(12) 0.287(2) 0.8817(8) 0.106(4) Uani 0.3 1 d PD A 2
F2B F 0.7371(6) 0.3974(13) 0.8411(7) 0.093(2) Uani 0.3 1 d PD A 2
F3B F 0.7572(5) 0.2542(11) 0.7987(7) 0.114(3) Uani 0.3 1 d PD A 2

loop_
_atom_site_aniso_label
_atom_site_aniso_U_11
_atom_site_aniso_U_22
_atom_site_aniso_U_33
_atom_site_aniso_U_23
_atom_site_aniso_U_13
_atom_site_aniso_U_12
Pt1 0.01697(7) 0.01895(7) 0.02117(7) 0.00115(4) 0.00337(5) -0.00342(5)
Pb1 0.01474(8) 0.02262(9) 0.02892(9) 0 0.00357(6) 0
C2 0.032(2) 0.0285(19) 0.0280(18) 0.0039(15) 0.0010(15) -0.0102(16)
C3 0.039(2) 0.042(2) 0.035(2) 0.0082(18) -0.0015(17) -0.0240(19)
C4 0.027(2) 0.063(3) 0.031(2) 0.0130(19) 0.0003(16) -0.0191(19)
C5 0.0247(18) 0.052(2) 0.0294(18) 0.0082(18) 0.0072(15) -0.0081(18)
C6 0.032(2) 0.044(2) 0.0313(19) -0.0015(17) 0.0115(16) 0.0026(18)
C7 0.046(2) 0.043(2) 0.038(2) -0.0085(18) 0.0141(19) 0.004(2)
C8 0.050(3) 0.032(2) 0.040(2) -0.0132(18) 0.0120(19) -0.0062(19)
C9 0.0296(19) 0.0316(19) 0.0350(19) -0.0079(16) 0.0115(15) -0.0074(16)
C10 0.0218(16) 0.0271(17) 0.0213(15) 0.0011(13) 0.0038(12) 0.0001(14)
C11 0.0225(17) 0.0336(19) 0.0213(16) 0.0040(14) 0.0049(13) 0.0009(14)
C12 0.0186(16) 0.038(2) 0.0229(16) 0.0067(14) 0.0039(13) -0.0043(15)
C13 0.0166(15) 0.0254(17) 0.0237(16) -0.0015(13) 0.0071(12) -0.0022(13)
C14 0.0242(17) 0.0250(17) 0.0305(18) 0.0021(14) 0.0048(14) -0.0031(14)
C15 0.0189(17) 0.045(2) 0.043(2) 0.0050(18) -0.0046(15) 0.0000(16)
C16 0.0205(18) 0.045(2) 0.046(2) 0.0010(19) 0.0042(16) -0.0153(17)
C17 0.0303(19) 0.035(2) 0.0319(18) 0.0059(16) 0.0060(15) -0.0127(17)
C18 0.0160(15) 0.0280(18) 0.0285(17) 0.0002(14) -0.0004(13) -0.0018(13)
C19 0.0243(17) 0.0291(18) 0.0275(17) -0.0093(14) 0.0031(14) 0.0051(14)
C20 0.0278(19) 0.039(2) 0.0330(19) 0.0012(17) 0.0054(15) 0.0133(17)
C21 0.0235(18) 0.051(3) 0.039(2) -0.0003(18) 0.0084(16) 0.0144(18)
C22 0.029(2) 0.041(2) 0.0301(19) -0.0020(16) 0.0078(15) 0.0056(17)
C23 0.0287(19) 0.034(2) 0.0285(18) -0.0014(15) 0.0046(15) 0.0067(16)
C25 0.043(2) 0.031(2) 0.046(2) -0.0015(18) 0.0179(19) -0.0027(18)
C26 0.030(2) 0.047(3) 0.049(2) -0.010(2) 0.0091(18) -0.0108(19)
C27 0.037(2) 0.060(3) 0.046(3) 0.010(2) -0.0039(19) -0.012(2)
C28 0.043(3) 0.039(2) 0.074(3) 0.013(2) -0.002(2) -0.012(2)
C29 0.048(3) 0.040(2) 0.055(3) -0.008(2) -0.001(2) -0.007(2)
C30 0.045(3) 0.048(3) 0.036(2) -0.0023(19) 0.0055(18) 0.002(2)
C31 0.086(5) 0.058(3) 0.049(3) 0.008(3) -0.003(3) 0.006(3)
C32 0.074(4) 0.090(5) 0.047(3) 0.007(3) -0.004(3) -0.007(4)
C33 0.123(7) 0.095(6) 0.052(4) -0.014(3) -0.008(4) -0.012(5)
C34 0.116(7) 0.102(6) 0.084(5) 0.036(5) -0.040(5) -0.055(6)
C35 0.056(4) 0.194(11) 0.113(7) 0.112(8) -0.002(5) -0.003(6)
C36 0.096(6) 0.102(6) 0.070(4) 0.042(4) 0.016(4) 0.046(5)
N1 0.0199(14) 0.0280(15) 0.0239(13) 0.0043(12) 0.0019(11) -0.0076(12)
N2 0.0202(14) 0.0321(16) 0.0291(15) -0.0040(13) 0.0004(12) 0.0052(12)
F14 0.0331(12) 0.0380(13) 0.0493(14) 0.0175(11) -0.0004(10) -0.0010(11)
F15 0.0227(13) 0.071(2) 0.086(2) 0.0241(17) -0.0123(13) 0.0001(13)
F16 0.0241(13) 0.077(2) 0.085(2) 0.0183(17) 0.0041(13) -0.0241(13)
F17 0.0403(14) 0.0509(15) 0.0610(16) 0.0262(13) 0.0034(12) -0.0214(12)
F18 0.0244(11) 0.0310(11) 0.0416(12) 0.0118(10) -0.0055(9) -0.0053(9)
S1 0.0315(5) 0.0264(4) 0.0464(5) -0.0090(4) 0.0136(4) -0.0043(4)
C24A 0.037(2) 0.063(3) 0.053(3) 0.006(2) 0.019(2) 0.003(2)
F1A 0.090(3) 0.103(8) 0.149(6) 0.081(6) 0.082(5) 0.046(6)
F2A 0.112(5) 0.105(4) 0.087(4) -0.015(4) 0.080(4) -0.014(4)
F3A 0.048(3) 0.192(8) 0.094(3) 0.049(5) -0.005(3) -0.060(4)
C24B 0.037(2) 0.063(3) 0.053(3) 0.006(2) 0.019(2) 0.003(2)
F1B 0.090(3) 0.103(8) 0.149(6) 0.081(6) 0.082(5) 0.046(6)
F2B 0.112(5) 0.105(4) 0.087(4) -0.015(4) 0.080(4) -0.014(4)
F3B 0.048(3) 0.192(8) 0.094(3) 0.049(5) -0.005(3) -0.060(4)

loop_
_atom_type_symbol
_atom_type_description
_atom_type_scat_dispersion_real
_atom_type_scat_dispersion_imag
_atom_type_scat_source
C C 0.0033 0.0016 'International Tables Vol C Tables 4.2.6.8 and 6.1.1.4'
H H 0 0 'International Tables Vol C Tables 4.2.6.8 and 6.1.1.4'
N N 0.0061 0.0033 'International Tables Vol C Tables 4.2.6.8 and 6.1.1.4'
F F 0.0171 0.0103 'International Tables Vol C Tables 4.2.6.8 and 6.1.1.4'
S S 0.1246 0.1234 'International Tables Vol C Tables 4.2.6.8 and 6.1.1.4'
Pt Pt -1.7033 8.3905 'International Tables Vol C Tables 4.2.6.8 and 6.1.1.4'
Pb Pb -3.3944 10.1111 'International Tables Vol C Tables 4.2.6.8 and 6.1.1.4'

loop_
_geom_angle_atom_site_label_1
_geom_angle_atom_site_label_2
_geom_angle_atom_site_label_3
_geom_angle
_geom_angle_site_symmetry_1
_geom_angle_site_symmetry_3
C10 Pt1 C13 92.38(13) . .
C10 Pt1 N1 80.66(13) . .
C13 Pt1 N1 171.34(12) . .
C10 Pt1 S1 174.29(10) . .
C13 Pt1 S1 93.08(9) . .
N1 Pt1 S1 94.05(9) . .
C10 Pt1 Pb1 111.85(9) . .
C13 Pt1 Pb1 95.78(9) . .
N1 Pt1 Pb1 91.62(8) . .
S1 Pt1 Pb1 65.91(3) . .
N2 Pb1 N2 155.47(14) 2_756 .
N2 Pb1 Pt1 82.44(7) 2_756 2_756
N2 Pb1 Pt1 92.53(6) . 2_756
N2 Pb1 Pt1 92.53(6) 2_756 .
N2 Pb1 Pt1 82.44(6) . .
Pt1 Pb1 Pt1 156.223(8) 2_756 .
N2 Pb1 S1 55.73(7) 2_756 2_756
N2 Pb1 S1 103.40(7) . 2_756
Pt1 Pb1 S1 48.59(2) 2_756 2_756
Pt1 Pb1 S1 109.90(2) . 2_756
N2 Pb1 S1 103.40(7) 2_756 .
N2 Pb1 S1 55.73(7) . .
Pt1 Pb1 S1 109.90(2) 2_756 .
Pt1 Pb1 S1 48.59(2) . .
S1 Pb1 S1 77.59(4) 2_756 .
N1 C2 C3 122.4(4) . .
N1 C2 H2 118.8 . .
C3 C2 H2 118.8 . .
C4 C3 C2 118.8(4) . .
C4 C3 H3 120.6 . .
C2 C3 H3 120.6 . .
C3 C4 C5 119.6(4) . .
C3 C4 H4 120.2 . .
C5 C4 H4 120.2 . .
C4 C5 C12 119.4(4) . .
C4 C5 H5 120.3 . .
C12 C5 H5 120.3 . .
C7 C6 C11 120.2(4) . .
C7 C6 H6 119.9 . .
C11 C6 H6 119.9 . .
C8 C7 C6 120.0(4) . .
C8 C7 H7 120 . .
C6 C7 H7 120 . .
C7 C8 C9 120.4(4) . .
C7 C8 H8 119.8 . .
C9 C8 H8 119.8 . .
C10 C9 C8 121.2(3) . .
C10 C9 H9 119.4 . .
C8 C9 H9 119.4 . .
C9 C10 C11 117.6(3) . .
C9 C10 Pt1 128.2(3) . .
C11 C10 Pt1 114.1(3) . .
C6 C11 C10 120.6(3) . .
C6 C11 C12 123.1(3) . .
C10 C11 C12 116.3(3) . .
N1 C12 C5 120.7(4) . .
N1 C12 C11 114.2(3) . .
C5 C12 C11 125.1(4) . .
C14 C13 C18 113.7(3) . .
C14 C13 Pt1 120.6(3) . .
C18 C13 Pt1 125.6(2) . .
F14 C14 C15 115.9(3) . .
F14 C14 C13 120.0(3) . .
C15 C14 C13 124.1(3) . .
F15 C15 C14 121.4(4) . .
F15 C15 C16 119.5(4) . .
C14 C15 C16 119.1(3) . .
F16 C16 C17 121.1(4) . .
F16 C16 C15 119.7(4) . .
C17 C16 C15 119.2(3) . .
F17 C17 C16 119.8(3) . .
F17 C17 C18 120.6(3) . .
C16 C17 C18 119.6(3) . .
F18 C18 C17 115.7(3) . .
F18 C18 C13 120.1(3) . .
C17 C18 C13 124.2(3) . .
N2 C19 C20 121.8(3) . .
N2 C19 S1 116.1(3) . .
C20 C19 S1 122.1(3) . .
C21 C20 C19 118.7(4) . .
C21 C20 H20 120.6 . .
C19 C20 H20 120.6 . .
C20 C21 C22 119.1(3) . .
C20 C21 H21 120.4 . .
C22 C21 H21 120.4 . .
C23 C22 C21 118.8(4) . .
C23 C22 C24A 120.8(4) . .
C21 C22 C24A 120.3(4) . .
N2 C23 C22 122.4(4) . .
N2 C23 H23 118.8 . .
C22 C23 H23 118.8 . .
C26 C25 C30 120.2(4) . .
C26 C25 H25 119.9 . .
C30 C25 H25 119.9 . .
C25 C26 C27 119.9(4) . .
C25 C26 H26 120.1 . .
C27 C26 H26 120.1 . .
C28 C27 C26 119.9(4) . .
C28 C27 H27 120 . .
C26 C27 H27 120 . .
C29 C28 C27 120.2(5) . .
C29 C28 H28 119.9 . .
C27 C28 H28 119.9 . .
C28 C29 C30 120.1(4) . .
C28 C29 H29 119.9 . .
C30 C29 H29 119.9 . .
C25 C30 C29 119.6(4) . .
C25 C30 H30 120.2 . .
C29 C30 H30 120.2 . .
C32 C31 C36 120.6(7) . .
C32 C31 H31 119.7 . .
C36 C31 H31 119.7 . .
C31 C32 C33 121.5(7) . .
C31 C32 H32 119.3 . .
C33 C32 H32 119.3 . .
C34 C33 C32 119.8(8) . .
C34 C33 H33 120.1 . .
C32 C33 H33 120.1 . .
C33 C34 C35 121.8(8) . .
C33 C34 H34 119.1 . .
C35 C34 H34 119.1 . .
C34 C35 C36 117.3(7) . .
C34 C35 H35 121.3 . .
C36 C35 H35 121.3 . .
C31 C36 C35 119.0(8) . .
C31 C36 H36 120.5 . .
C35 C36 H36 120.5 . .
C2 N1 C12 119.0(3) . .
C2 N1 Pt1 126.3(3) . .
C12 N1 Pt1 114.7(2) . .
C23 N2 C19 119.0(3) . .
C23 N2 Pb1 135.9(2) . .
C19 N2 Pb1 104.0(2) . .
C19 S1 Pt1 104.47(12) . .
C19 S1 Pb1 83.59(12) . .
Pt1 S1 Pb1 65.50(2) . .
F1A C24A F3A 107.3(8) . .
F1A C24A F2A 104.1(6) . .
F3A C24A F2A 104.5(6) . .
F1A C24A C22 114.3(6) . .
F3A C24A C22 113.5(5) . .
F2A C24A C22 112.2(5) . .

loop_
_geom_bond_atom_site_label_1
_geom_bond_atom_site_label_2
_geom_bond_distance
_geom_bond_site_symmetry_2
Pt1 C10 2.005(3) .
Pt1 C13 2.024(3) .
Pt1 N1 2.083(3) .
Pt1 S1 2.4288(9) .
Pt1 Pb1 2.94694(14) .
Pb1 N2 2.669(3) 2_756
Pb1 N2 2.669(3) .
Pb1 Pt1 2.94694(14) 2_756
Pb1 S1 2.9566(11) 2_756
Pb1 S1 2.9566(11) .
C2 N1 1.349(5) .
C2 C3 1.380(5) .
C2 H2 0.93 .
C3 C4 1.379(7) .
C3 H3 0.93 .
C4 C5 1.383(6) .
C4 H4 0.93 .
C5 C12 1.393(5) .
C5 H5 0.93 .
C6 C7 1.380(6) .
C6 C11 1.399(5) .
C6 H6 0.93 .
C7 C8 1.374(6) .
C7 H7 0.93 .
C8 C9 1.396(5) .
C8 H8 0.93 .
C9 C10 1.394(5) .
C9 H9 0.93 .
C10 C11 1.412(5) .
C11 C12 1.463(5) .
C12 N1 1.361(5) .
C13 C14 1.386(5) .
C13 C18 1.387(5) .
C14 F14 1.354(4) .
C14 C15 1.384(5) .
C15 F15 1.342(4) .
C15 C16 1.390(6) .
C16 F16 1.346(4) .
C16 C17 1.362(6) .
C17 F17 1.346(4) .
C17 C18 1.384(5) .
C18 F18 1.360(4) .
C19 N2 1.345(5) .
C19 C20 1.390(5) .
C19 S1 1.758(4) .
C20 C21 1.381(6) .
C20 H20 0.93 .
C21 C22 1.388(6) .
C21 H21 0.93 .
C22 C23 1.380(5) .
C22 C24A 1.482(6) .
C23 N2 1.334(5) .
C23 H23 0.93 .
C25 C26 1.369(6) .
C25 C30 1.380(6) .
C25 H25 0.93 .
C26 C27 1.385(7) .
C26 H26 0.93 .
C27 C28 1.375(7) .
C27 H27 0.93 .
C28 C29 1.369(7) .
C28 H28 0.93 .
C29 C30 1.384(7) .
C29 H29 0.93 .
C30 H30 0.93 .
C31 C32 1.339(9) .
C31 C36 1.354(10) .
C31 H31 0.93 .
C32 C33 1.347(9) .
C32 H32 0.93 .
C33 C34 1.333(12) .
C33 H33 0.93 .
C34 C35 1.372(14) .
C34 H34 0.93 .
C35 C36 1.423(13) .
C35 H35 0.93 .
C36 H36 0.93 .
C24A F1A 1.321(8) .
C24A F3A 1.329(7) .
C24A F2A 1.361(7) .
